data_4064927
loop_
_publ_author_name
'Trifonov, Alexander A.'
'Shestakov, Boris G.'
'Lyssenko, Konstantin A.'
'Larionova, Joulia'
'Fukin, Georgy K.'
'Cherkasov, Anton V.'

_publ_section_title
;
 Sterically Governed Redox Reactions. One-Electron Oxidation of
 Ytterbocenes by Diazabutadienes: Formation of Radical-Anionic
 Diazabutadiene vs Covalently Bonded Imino--Amido Ligand
;
_journal_issue 18
_journal_name_full Organometallics
_journal_page_first 4882
_journal_paper_doi 10.1021/om200429h
_journal_volume 30
_journal_year 2011
_chemical_formula_moiety 'C28 H31 N2 Yb'
_chemical_formula_sum 'C28 H31 N2 Yb'
_chemical_formula_weight 568.59
_chemical_name_systematic
; 
 ? 
;
_space_group_IT_number 14
_symmetry_cell_setting monoclinic
_symmetry_space_group_name_Hall '-P 2yn'
_symmetry_space_group_name_H-M 'P 1 21/n 1'
_atom_sites_solution_hydrogens geom
_atom_sites_solution_primary direct
_atom_sites_solution_secondary difmap
_audit_creation_method SHELXL-97
_cell_angle_alpha 90.00
_cell_angle_beta 105.5350(10)
_cell_angle_gamma 90.00
_cell_formula_units_Z 4
_cell_length_a 9.6373(7)
_cell_length_b 15.6545(11)
_cell_length_c 15.9470(12)
_cell_measurement_reflns_used 575
_cell_measurement_temperature 100(2)
_cell_measurement_theta_max 29
_cell_measurement_theta_min 3
_cell_volume 2318.0(3)
_computing_cell_refinement 'Bruker SAINT'
_computing_data_collection 'Bruker APEX II'
_computing_data_reduction 'Bruker SAINT'
_computing_molecular_graphics 'Bruker SHELXTL'
_computing_publication_material 'Bruker SHELXTL'
_computing_structure_refinement 'SHELXL-97 (Sheldrick, 1997)'
_computing_structure_solution 'SHELXS-97 (Sheldrick, 1997)'
_diffrn_ambient_temperature 100(2)
_diffrn_measured_fraction_theta_full 0.993
_diffrn_measured_fraction_theta_max 0.993
_diffrn_measurement_device_type 'Bruker APEX II CCD area detector''
_diffrn_measurement_method 'omega scans'
_diffrn_radiation_monochromator graphite
_diffrn_radiation_source 'fine-focus sealed tube'
_diffrn_radiation_type MoK\a
_diffrn_radiation_wavelength 0.71073
_diffrn_reflns_av_R_equivalents 0.0429
_diffrn_reflns_av_sigmaI/netI 0.0406
_diffrn_reflns_limit_h_max 13
_diffrn_reflns_limit_h_min -13
_diffrn_reflns_limit_k_max 21
_diffrn_reflns_limit_k_min -20
_diffrn_reflns_limit_l_max 21
_diffrn_reflns_limit_l_min -21
_diffrn_reflns_number 23758
_diffrn_reflns_theta_full 29.00
_diffrn_reflns_theta_max 29.00
_diffrn_reflns_theta_min 1.86
_exptl_absorpt_coefficient_mu 4.052
_exptl_absorpt_correction_T_max 0.738
_exptl_absorpt_correction_T_min 0.340
_exptl_absorpt_correction_type multi-scan
_exptl_absorpt_process_details SADABS
_exptl_crystal_colour red
_exptl_crystal_density_diffrn 1.629
_exptl_crystal_density_method 'not measured'
_exptl_crystal_description plate
_exptl_crystal_F_000 1132
_exptl_crystal_size_max 0.34
_exptl_crystal_size_mid 0.22
_exptl_crystal_size_min 0.08
_refine_diff_density_max 1.848
_refine_diff_density_min -0.849
_refine_diff_density_rms 0.144
_refine_ls_extinction_method none
_refine_ls_goodness_of_fit_ref 1.045
_refine_ls_hydrogen_treatment constr
_refine_ls_matrix_type full
_refine_ls_number_parameters 284
_refine_ls_number_reflns 6110
_refine_ls_number_restraints 0
_refine_ls_restrained_S_all 1.045
_refine_ls_R_factor_all 0.0462
_refine_ls_R_factor_gt 0.0300
_refine_ls_shift/su_max 0.050
_refine_ls_shift/su_mean 0.001
_refine_ls_structure_factor_coef Fsqd
_refine_ls_weighting_details 'calc w=1/[\s^2^(Fo^2^)+(0.0376P)^2^+0.0000P] where P=(Fo^2^+2Fc^2^)/3'
_refine_ls_weighting_scheme calc
_refine_ls_wR_factor_gt 0.0653
_refine_ls_wR_factor_ref 0.0715
_reflns_number_gt 4795
_reflns_number_total 6110
_reflns_threshold_expression I>2\s(I)
_cod_data_source_file om200429h_si_004.cif
_cod_data_source_block cpyb2m
_cod_depositor_comments
;
The following automatic conversions were performed:

'_symmetry_cell_setting' value 'Monoclinic' changed to 'monoclinic'
according to /home/saulius/struct/CIF-dictionaries/cif_core.dic
dictionary named 'cif_core.dic' version 2.4.1 from 2010-06-29.

Automatic conversion script
Id: cif_fix_values 1715 2011-07-08 13:25:40Z adriana 

 Adding full bibliography for 4064925--4064928.cif.
;
_cod_original_sg_symbol_H-M 'P 21/n'
_cod_database_code 4064927

loop_
_symmetry_equiv_pos_as_xyz
'x, y, z'
'-x+1/2, y+1/2, -z+1/2'
'-x, -y, -z'
'x-1/2, -y-1/2, z-1/2'

loop_
_atom_site_label
_atom_site_type_symbol
_atom_site_fract_x
_atom_site_fract_y
_atom_site_fract_z
_atom_site_U_iso_or_equiv
_atom_site_adp_type
_atom_site_occupancy
_atom_site_symmetry_multiplicity
_atom_site_calc_flag
_atom_site_refinement_flags
Yb1 Yb 0.064315(16) 0.307690(9) 0.904523(9) 0.01590(5) Uani 1 1 d .
N1 N 0.0529(3) 0.18091(17) 0.8206(2) 0.0185(6) Uani 1 1 d .
N2 N 0.0744(3) 0.34359(19) 0.77057(19) 0.0175(6) Uani 1 1 d .
C1 C 0.0727(4) 0.1891(2) 0.7446(2) 0.0197(7) Uani 1 1 d .
C2 C 0.0908(4) 0.2770(2) 0.7111(2) 0.0206(7) Uani 1 1 d .
H2A H 0.0017 0.2800 0.6607 0.025 Uiso 1 1 d R
C3 C 0.0347(4) 0.0957(2) 0.8522(2) 0.0207(7) Uani 1 1 d .
C4 C -0.1009(4) 0.0604(2) 0.8329(2) 0.0230(8) Uani 1 1 d .
H4A H -0.1812 0.0915 0.7992 0.028 Uiso 1 1 calc R
C5 C -0.1199(5) -0.0212(2) 0.8630(3) 0.0289(9) Uani 1 1 d .
H5A H -0.2135 -0.0454 0.8515 0.035 Uiso 1 1 calc R
C6 C -0.0019(4) -0.0666(2) 0.9096(3) 0.0264(8) Uani 1 1 d .
H6A H -0.0140 -0.1227 0.9292 0.032 Uiso 1 1 calc R
C7 C 0.1335(4) -0.0310(2) 0.9277(3) 0.0255(8) Uani 1 1 d .
H7A H 0.2143 -0.0626 0.9600 0.031 Uiso 1 1 calc R
C8 C 0.1524(4) 0.0505(2) 0.8991(2) 0.0239(8) Uani 1 1 d .
H8A H 0.2459 0.0751 0.9117 0.029 Uiso 1 1 calc R
C9 C 0.0507(3) 0.4246(2) 0.7368(2) 0.0175(7) Uani 1 1 d .
C10 C 0.0165(4) 0.4464(2) 0.6480(2) 0.0212(7) Uani 1 1 d .
H10A H 0.0132 0.4029 0.6060 0.025 Uiso 1 1 calc R
C11 C -0.0127(4) 0.5308(3) 0.6205(2) 0.0239(8) Uani 1 1 d .
H11A H -0.0357 0.5434 0.5600 0.029 Uiso 1 1 calc R
C12 C -0.0090(4) 0.5964(2) 0.6792(3) 0.0245(8) Uani 1 1 d .
H12A H -0.0304 0.6534 0.6597 0.029 Uiso 1 1 calc R
C13 C 0.0268(4) 0.5766(2) 0.7671(2) 0.0228(7) Uani 1 1 d .
H13A H 0.0302 0.6208 0.8085 0.027 Uiso 1 1 calc R
C14 C 0.0575(4) 0.4937(2) 0.7952(2) 0.0205(7) Uani 1 1 d .
H14A H 0.0843 0.4825 0.8559 0.025 Uiso 1 1 calc R
C15 C 0.0802(4) 0.1151(2) 0.6866(3) 0.0253(8) Uani 1 1 d .
H15A H 0.0618 0.1350 0.6263 0.038 Uiso 1 1 calc R
H15B H 0.0076 0.0725 0.6904 0.038 Uiso 1 1 calc R
H15C H 0.1762 0.0892 0.7049 0.038 Uiso 1 1 calc R
C16 C 0.2341(5) 0.2813(3) 0.6875(3) 0.0314(9) Uani 1 1 d .
H16A H 0.2322 0.2417 0.6397 0.047 Uiso 1 1 calc R
H16B H 0.3125 0.2655 0.7383 0.047 Uiso 1 1 calc R
H16C H 0.2497 0.3396 0.6694 0.047 Uiso 1 1 calc R
C17 C -0.2193(4) 0.3084(2) 0.8534(2) 0.0185(7) Uani 1 1 d .
C18 C -0.1766(4) 0.3914(2) 0.8846(3) 0.0221(8) Uani 1 1 d .
H18A H -0.2030 0.4454 0.8506 0.027 Uiso 1 1 calc R
C19 C -0.1133(4) 0.3863(2) 0.9750(3) 0.0231(8) Uani 1 1 d .
H19A H -0.0890 0.4359 1.0158 0.028 Uiso 1 1 calc R
C20 C -0.1165(4) 0.2999(2) 0.9995(2) 0.0227(8) Uani 1 1 d .
H20A H -0.0937 0.2784 1.0608 0.027 Uiso 1 1 calc R
C21 C -0.1807(4) 0.2524(2) 0.9256(2) 0.0210(7) Uani 1 1 d .
H21A H -0.2098 0.1911 0.9254 0.025 Uiso 1 1 calc R
C22 C -0.2941(4) 0.2850(2) 0.7610(3) 0.0252(8) Uani 1 1 d .
H22A H -0.3893 0.3120 0.7441 0.038 Uiso 1 1 calc R
H22B H -0.3051 0.2228 0.7561 0.038 Uiso 1 1 calc R
H22C H -0.2368 0.3050 0.7226 0.038 Uiso 1 1 calc R
C23 C 0.3440(4) 0.3497(2) 0.9541(2) 0.0230(8) Uani 1 1 d .
C24 C 0.2760(4) 0.3880(2) 1.0123(3) 0.0256(8) Uani 1 1 d .
H24A H 0.2774 0.4505 1.0256 0.031 Uiso 1 1 calc R
C25 C 0.2307(4) 0.3236(3) 1.0606(2) 0.0292(9) Uani 1 1 d .
H25A H 0.1980 0.3326 1.1144 0.035 Uiso 1 1 calc R
C26 C 0.2651(4) 0.2449(3) 1.0301(3) 0.0266(8) Uani 1 1 d .
H26A H 0.2610 0.1884 1.0586 0.032 Uiso 1 1 calc R
C27 C 0.3342(4) 0.2606(2) 0.9640(3) 0.0243(8) Uani 1 1 d .
H27A H 0.3837 0.2166 0.9369 0.029 Uiso 1 1 calc R
C28 C 0.4189(5) 0.3954(3) 0.8964(3) 0.0373(10) Uani 1 1 d .
H28A H 0.4711 0.4447 0.9275 0.056 Uiso 1 1 calc R
H28B H 0.3477 0.4150 0.8438 0.056 Uiso 1 1 calc R
H28C H 0.4870 0.3565 0.8802 0.056 Uiso 1 1 calc R

loop_
_atom_site_aniso_label
_atom_site_aniso_U_11
_atom_site_aniso_U_22
_atom_site_aniso_U_33
_atom_site_aniso_U_23
_atom_site_aniso_U_13
_atom_site_aniso_U_12
Yb1 0.01906(8) 0.01331(7) 0.01636(8) -0.00042(6) 0.00650(5) 0.00004(6)
N1 0.0206(15) 0.0131(14) 0.0223(15) -0.0015(11) 0.0068(12) 0.0004(11)
N2 0.0195(15) 0.0147(13) 0.0192(15) 0.0006(11) 0.0067(12) 0.0021(11)
C1 0.0188(17) 0.0170(16) 0.0227(17) -0.0026(15) 0.0046(14) 0.0003(14)
C2 0.0242(19) 0.0201(17) 0.0181(18) -0.0012(14) 0.0068(15) 0.0025(14)
C3 0.0210(18) 0.0151(17) 0.028(2) -0.0047(14) 0.0107(15) -0.0015(13)
C4 0.0227(19) 0.0181(18) 0.028(2) -0.0039(15) 0.0068(15) 0.0018(14)
C5 0.029(2) 0.0214(19) 0.040(2) -0.0066(17) 0.0147(18) -0.0045(16)
C6 0.036(2) 0.0128(17) 0.033(2) -0.0030(15) 0.0152(17) 0.0002(15)
C7 0.028(2) 0.0139(17) 0.034(2) 0.0005(15) 0.0085(17) 0.0028(15)
C8 0.026(2) 0.0144(17) 0.031(2) -0.0019(14) 0.0074(16) 0.0002(14)
C9 0.0126(15) 0.0196(16) 0.0203(17) 0.0008(14) 0.0046(13) -0.0020(14)
C10 0.0194(18) 0.0226(18) 0.0216(18) 0.0012(14) 0.0057(14) 0.0022(14)
C11 0.0216(18) 0.029(2) 0.0215(18) 0.0076(15) 0.0065(15) 0.0048(15)
C12 0.0235(19) 0.0194(18) 0.032(2) 0.0077(15) 0.0097(16) 0.0033(14)
C13 0.0228(18) 0.0162(16) 0.031(2) -0.0007(15) 0.0107(15) -0.0008(15)
C14 0.0226(18) 0.0189(17) 0.0200(18) 0.0023(14) 0.0055(15) -0.0006(14)
C15 0.027(2) 0.0231(19) 0.027(2) -0.0064(16) 0.0086(16) 0.0030(15)
C16 0.035(2) 0.027(2) 0.041(2) 0.0010(18) 0.025(2) 0.0022(17)
C17 0.0134(16) 0.0198(16) 0.0237(17) -0.0010(15) 0.0070(13) -0.0002(14)
C18 0.0228(19) 0.0162(17) 0.029(2) 0.0027(14) 0.0102(16) 0.0037(14)
C19 0.026(2) 0.0199(18) 0.028(2) -0.0067(15) 0.0147(16) -0.0012(15)
C20 0.0238(19) 0.0254(19) 0.0243(18) 0.0004(15) 0.0156(15) -0.0011(15)
C21 0.0216(19) 0.0169(16) 0.028(2) 0.0001(14) 0.0125(16) -0.0024(14)
C22 0.024(2) 0.0233(19) 0.028(2) 0.0008(15) 0.0070(16) 0.0019(15)
C23 0.0175(18) 0.0250(19) 0.0237(19) 0.0052(15) 0.0007(15) -0.0020(15)
C24 0.0219(19) 0.0224(18) 0.028(2) -0.0041(16) -0.0012(16) 0.0006(15)
C25 0.024(2) 0.047(3) 0.0157(18) -0.0014(16) 0.0033(15) 0.0040(17)
C26 0.023(2) 0.029(2) 0.026(2) 0.0083(16) 0.0020(16) 0.0010(16)
C27 0.0220(19) 0.0203(19) 0.029(2) -0.0002(15) 0.0037(16) 0.0014(15)
C28 0.032(2) 0.038(2) 0.041(3) 0.010(2) 0.008(2) -0.0102(19)

loop_
_atom_type_symbol
_atom_type_description
_atom_type_scat_dispersion_real
_atom_type_scat_dispersion_imag
_atom_type_scat_source
C C 0.0033 0.0016 'International Tables Vol C Tables 4.2.6.8 and 6.1.1.4'
H H 0.0000 0.0000 'International Tables Vol C Tables 4.2.6.8 and 6.1.1.4'
N N 0.0061 0.0033 'International Tables Vol C Tables 4.2.6.8 and 6.1.1.4'
Yb Yb -0.3850 5.5486 'International Tables Vol C Tables 4.2.6.8 and 6.1.1.4'

loop_
_geom_angle_atom_site_label_1
_geom_angle_atom_site_label_2
_geom_angle_atom_site_label_3
_geom_angle
N2 Yb1 N1 71.33(10)
N2 Yb1 C26 128.49(12)
N1 Yb1 C26 91.75(12)
N2 Yb1 C25 136.13(12)
N1 Yb1 C25 122.99(12)
C26 Yb1 C25 31.38(13)
N2 Yb1 C19 119.80(11)
N1 Yb1 C19 134.62(11)
C26 Yb1 C19 106.82(13)
C25 Yb1 C19 81.28(13)
N2 Yb1 C20 140.87(12)
N1 Yb1 C20 110.57(11)
C26 Yb1 C20 90.59(13)
C25 Yb1 C20 77.48(13)
C19 Yb1 C20 31.49(11)
N2 Yb1 C18 91.27(11)
N1 Yb1 C18 116.41(11)
C26 Yb1 C18 138.09(13)
C25 Yb1 C18 111.77(12)
C19 Yb1 C18 31.41(12)
C20 Yb1 C18 51.78(12)
N2 Yb1 C24 106.37(12)
N1 Yb1 C24 133.01(11)
C26 Yb1 C24 51.76(13)
C25 Yb1 C24 31.42(13)
C19 Yb1 C24 88.62(12)
C20 Yb1 C24 99.56(12)
C18 Yb1 C24 110.53(12)
N2 Yb1 C21 118.49(11)
N1 Yb1 C21 83.65(11)
C26 Yb1 C21 106.80(12)
C25 Yb1 C21 104.82(13)
C19 Yb1 C21 51.63(12)
C20 Yb1 C21 30.90(11)
C18 Yb1 C21 51.58(12)
C24 Yb1 C21 130.27(12)
N2 Yb1 C27 97.10(12)
N1 Yb1 C27 82.00(11)
C26 Yb1 C27 31.46(12)
C25 Yb1 C27 51.70(13)
C19 Yb1 C27 132.95(12)
C20 Yb1 C27 122.02(12)
C18 Yb1 C27 161.47(12)
C24 Yb1 C27 51.22(12)
C21 Yb1 C27 134.50(12)
N2 Yb1 C17 90.59(11)
N1 Yb1 C17 86.65(11)
C26 Yb1 C17 137.95(12)
C25 Yb1 C17 128.44(12)
C19 Yb1 C17 51.86(12)
C20 Yb1 C17 51.60(12)
C18 Yb1 C17 31.26(11)
C24 Yb1 C17 139.85(12)
C21 Yb1 C17 31.25(11)
C27 Yb1 C17 163.45(12)
N2 Yb1 C23 85.57(11)
N1 Yb1 C23 105.19(11)
C26 Yb1 C23 51.54(12)
C25 Yb1 C23 51.47(12)
C19 Yb1 C23 118.92(12)
C20 Yb1 C23 128.13(12)
C18 Yb1 C23 134.76(12)
C24 Yb1 C23 30.79(12)
C21 Yb1 C23 155.93(12)
C27 Yb1 C23 30.81(11)
C17 Yb1 C23 165.56(12)
C1 N1 C3 118.8(3)
C1 N1 Yb1 116.9(2)
C3 N1 Yb1 124.3(2)
C9 N2 C2 116.3(3)
C9 N2 Yb1 124.2(2)
C2 N2 Yb1 119.1(2)
N1 C1 C15 123.4(3)
N1 C1 C2 119.2(3)
C15 C1 C2 117.4(3)
N1 C1 Yb1 41.99(17)
C15 C1 Yb1 165.0(3)
C2 C1 Yb1 77.32(19)
N2 C2 C1 112.5(3)
N2 C2 C16 113.3(3)
C1 C2 C16 109.0(3)
N2 C2 Yb1 37.64(16)
C1 C2 Yb1 75.38(19)
C16 C2 Yb1 122.8(3)
N2 C2 H2A 105.7
C1 C2 H2A 99.8
C16 C2 H2A 115.9
Yb1 C2 H2A 119.4
C8 C3 C4 120.7(3)
C8 C3 N1 120.1(3)
C4 C3 N1 119.1(3)
C3 C4 C5 119.7(4)
C3 C4 H4A 120.2
C5 C4 H4A 120.2
C6 C5 C4 119.5(4)
C6 C5 H5A 120.2
C4 C5 H5A 120.2
C7 C6 C5 120.3(4)
C7 C6 H6A 119.9
C5 C6 H6A 119.9
C6 C7 C8 120.4(4)
C6 C7 H7A 119.8
C8 C7 H7A 119.8
C3 C8 C7 119.4(4)
C3 C8 H8A 120.3
C7 C8 H8A 120.3
N2 C9 C10 126.0(3)
N2 C9 C14 118.3(3)
C10 C9 C14 115.7(3)
C11 C10 C9 121.3(4)
C11 C10 H10A 119.4
C9 C10 H10A 119.4
C12 C11 C10 121.5(3)
C12 C11 H11A 119.2
C10 C11 H11A 119.2
C11 C12 C13 118.2(3)
C11 C12 H12A 120.9
C13 C12 H12A 120.9
C14 C13 C12 120.8(4)
C14 C13 H13A 119.6
C12 C13 H13A 119.6
C13 C14 C9 122.5(3)
C13 C14 H14A 118.8
C9 C14 H14A 118.8
C1 C15 H15A 109.5
C1 C15 H15B 109.5
H15A C15 H15B 109.5
C1 C15 H15C 109.5
H15A C15 H15C 109.5
H15B C15 H15C 109.5
C2 C16 H16A 109.5
C2 C16 H16B 109.5
H16A C16 H16B 109.5
C2 C16 H16C 109.5
H16A C16 H16C 109.5
H16B C16 H16C 109.5
C18 C17 C21 107.1(3)
C18 C17 C22 126.0(3)
C21 C17 C22 126.9(3)
C18 C17 Yb1 73.4(2)
C21 C17 Yb1 73.8(2)
C22 C17 Yb1 119.2(2)
C19 C18 C17 108.3(3)
C19 C18 Yb1 73.7(2)
C17 C18 Yb1 75.3(2)
C19 C18 H18A 125.4
C17 C18 H18A 125.4
Yb1 C18 H18A 125.4
C18 C19 C20 107.6(3)
C18 C19 Yb1 74.8(2)
C20 C19 Yb1 74.4(2)
C18 C19 H19A 125.7
C20 C19 H19A 125.7
Yb1 C19 H19A 125.7
C21 C20 C19 108.4(3)
C21 C20 Yb1 75.3(2)
C19 C20 Yb1 74.1(2)
C21 C20 H20A 125.3
C19 C20 H20A 125.3
Yb1 C20 H20A 125.3
C20 C21 C17 108.6(3)
C20 C21 Yb1 73.8(2)
C17 C21 Yb1 75.0(2)
C20 C21 H21A 125.3
C17 C21 H21A 125.3
Yb1 C21 H21A 125.3
C17 C22 H22A 109.5
C17 C22 H22B 109.5
H22A C22 H22B 109.5
C17 C22 H22C 109.5
H22A C22 H22C 109.5
H22B C22 H22C 109.5
C24 C23 C27 106.9(3)
C24 C23 C28 126.1(4)
C27 C23 C28 126.9(4)
C24 C23 Yb1 71.9(2)
C27 C23 Yb1 72.4(2)
C28 C23 Yb1 123.3(3)
C23 C24 C25 108.8(3)
C23 C24 Yb1 77.3(2)
C25 C24 Yb1 73.3(2)
C23 C24 H24A 125.1
C25 C24 H24A 125.1
Yb1 C24 H24A 125.1
C26 C25 C24 107.7(4)
C26 C25 Yb1 73.9(2)
C24 C25 Yb1 75.3(2)
C26 C25 H25A 125.6
C24 C25 H25A 125.6
Yb1 C25 H25A 125.6
C25 C26 C27 108.1(4)
C25 C26 Yb1 74.7(2)
C27 C26 Yb1 76.1(2)
C25 C26 H26A 125.3
C27 C26 H26A 125.3
Yb1 C26 H26A 125.3
C23 C27 C26 108.4(3)
C23 C27 Yb1 76.8(2)
C26 C27 Yb1 72.4(2)
C23 C27 H27A 125.4
C26 C27 H27A 125.4
Yb1 C27 H27A 125.4
C23 C28 H28A 109.5
C23 C28 H28B 109.5
H28A C28 H28B 109.5
C23 C28 H28C 109.5
H28A C28 H28C 109.5
H28B C28 H28C 109.5

loop_
_geom_bond_atom_site_label_1
_geom_bond_atom_site_label_2
_geom_bond_distance
Yb1 N2 2.236(3)
Yb1 N1 2.379(3)
Yb1 C26 2.577(4)
Yb1 C25 2.587(4)
Yb1 C19 2.596(4)
Yb1 C20 2.600(4)
Yb1 C18 2.610(4)
Yb1 C24 2.611(4)
Yb1 C21 2.619(4)
Yb1 C27 2.624(4)
Yb1 C17 2.635(3)
Yb1 C23 2.680(4)
N1 C1 1.284(5)
N1 C3 1.453(4)
N2 C9 1.372(4)
N2 C2 1.446(5)
C1 C15 1.497(5)
C1 C2 1.504(5)
C2 C16 1.527(5)
C2 H2A 1.0072
C3 C8 1.375(5)
C3 C4 1.375(5)
C4 C5 1.394(5)
C4 H4A 0.9500
C5 C6 1.377(6)
C5 H5A 0.9500
C6 C7 1.376(6)
C6 H6A 0.9500
C7 C8 1.385(5)
C7 H7A 0.9500
C8 H8A 0.9500
C9 C10 1.407(5)
C9 C14 1.417(5)
C10 C11 1.397(5)
C10 H10A 0.9500
C11 C12 1.383(5)
C11 H11A 0.9500
C12 C13 1.386(5)
C12 H12A 0.9500
C13 C14 1.380(5)
C13 H13A 0.9500
C14 H14A 0.9500
C15 H15A 0.9800
C15 H15B 0.9800
C15 H15C 0.9800
C16 H16A 0.9800
C16 H16B 0.9800
C16 H16C 0.9800
C17 C18 1.413(5)
C17 C21 1.415(5)
C17 C22 1.502(5)
C18 C19 1.409(5)
C18 H18A 1.0000
C19 C20 1.410(5)
C19 H19A 1.0000
C20 C21 1.391(5)
C20 H20A 1.0000
C21 H21A 1.0000
C22 H22A 0.9800
C22 H22B 0.9800
C22 H22C 0.9800
C23 C24 1.406(5)
C23 C27 1.410(5)
C23 C28 1.495(5)
C24 C25 1.408(6)
C24 H24A 1.0000
C25 C26 1.397(6)
C25 H25A 1.0000
C26 C27 1.411(6)
C26 H26A 1.0000
C27 H27A 1.0000
C28 H28A 0.9800
C28 H28B 0.9800
C28 H28C 0.9800
